data_7113321
loop_
_publ_author_name
'Zheng-Zheng Li'
'Su-Yang Yao'
'Jin-Ji Wu'
'Bao-Hui Ye'

_publ_section_title
;
 In situ generation of sulfoxides with predetermined chirality via a
 structural template with a chiral-at-metal ruthenium complex
;
_journal_name_full Chem.Commun.
_journal_page_first 5644
_journal_paper_doi 10.1039/C4CC01907E
_journal_volume 50
_journal_year 2014
_chemical_absolute_configuration ad
_chemical_formula_sum 'C60.5 H55 Cl F12 N8 O4.5 P2 Ru2 S2'
_chemical_formula_weight 1557.77
_chemical_name_systematic
; 
 ? 
;
_space_group_IT_number 5
_symmetry_cell_setting monoclinic
_symmetry_space_group_name_Hall 'C 2y'
_symmetry_space_group_name_H-M 'C 1 2 1'
_atom_sites_solution_hydrogens geom
_atom_sites_solution_primary direct
_atom_sites_solution_secondary difmap
_audit_creation_method SHELXL-97
_cell_angle_alpha 90.00
_cell_angle_beta 113.393(4)
_cell_angle_gamma 90.00
_cell_formula_units_Z 4
_cell_length_a 37.5718(9)
_cell_length_b 10.8548(2)
_cell_length_c 16.9834(4)
_cell_measurement_reflns_used 10100
_cell_measurement_temperature 160(2)
_cell_measurement_theta_max 62.55
_cell_measurement_theta_min 2.56
_cell_volume 6357.1(3)
_computing_cell_refinement 'Bruker SMART'
_computing_data_collection 'Bruker SMART'
_computing_data_reduction 'Bruker SAINT'
_computing_molecular_graphics 'Bruker SHELXTL'
_computing_publication_material 'Bruker SHELXTL'
_computing_structure_refinement 'SHELXL-97 (Sheldrick, 1997)'
_computing_structure_solution 'SHELXS-97 (Sheldrick, 1990)'
_diffrn_ambient_temperature 160(2)
_diffrn_measured_fraction_theta_full 0.996
_diffrn_measured_fraction_theta_max 0.996
_diffrn_radiation_monochromator graphite
_diffrn_radiation_source 'fine-focus sealed tube'
_diffrn_radiation_type CuK\a
_diffrn_radiation_wavelength 1.54178
_diffrn_reflns_av_R_equivalents 0.0644
_diffrn_reflns_av_sigmaI/netI 0.0381
_diffrn_reflns_limit_h_max 43
_diffrn_reflns_limit_h_min -43
_diffrn_reflns_limit_k_max 12
_diffrn_reflns_limit_k_min -12
_diffrn_reflns_limit_l_max 18
_diffrn_reflns_limit_l_min -19
_diffrn_reflns_number 54163
_diffrn_reflns_theta_full 62.55
_diffrn_reflns_theta_max 62.55
_diffrn_reflns_theta_min 2.56
_diffrn_standards_decay_% negligible
_exptl_absorpt_coefficient_mu 6.112
_exptl_absorpt_correction_T_max 0.7497
_exptl_absorpt_correction_T_min 0.1936
_exptl_absorpt_correction_type multi-scan
_exptl_absorpt_process_details SADABS
_exptl_crystal_colour red
_exptl_crystal_density_diffrn 1.628
_exptl_crystal_density_method 'not measured'
_exptl_crystal_description plate
_exptl_crystal_F_000 3140
_exptl_crystal_size_max 0.40
_exptl_crystal_size_mid 0.20
_exptl_crystal_size_min 0.05
_refine_diff_density_max 0.949
_refine_diff_density_min -0.979
_refine_diff_density_rms 0.082
_refine_ls_abs_structure_details 'Flack H D (1983), Acta Cryst. A39, 876-881'
_refine_ls_abs_structure_Flack -0.015(6)
_refine_ls_extinction_method none
_refine_ls_goodness_of_fit_ref 1.028
_refine_ls_hydrogen_treatment mixed
_refine_ls_matrix_type full
_refine_ls_number_parameters 833
_refine_ls_number_reflns 10100
_refine_ls_number_restraints 9
_refine_ls_restrained_S_all 1.035
_refine_ls_R_factor_all 0.0385
_refine_ls_R_factor_gt 0.0379
_refine_ls_shift/su_max 0.002
_refine_ls_shift/su_mean 0.000
_refine_ls_structure_factor_coef Fsqd
_refine_ls_weighting_details 'calc w=1/[\s^2^(Fo^2^)+(0.0661P)^2^+14.6601P] where P=(Fo^2^+2Fc^2^)/3'
_refine_ls_weighting_scheme calc
_refine_ls_wR_factor_gt 0.0995
_refine_ls_wR_factor_ref 0.1005
_reflns_number_gt 9935
_reflns_number_total 10100
_reflns_threshold_expression >2sigma(I)
_cod_data_source_file c4cc01907e2.cif
_cod_data_source_block 3
_cod_original_cell_volume 6357.1(2)
_cod_original_sg_symbol_H-M C2
_cod_original_formula_sum 'C60.50 H55 Cl F12 N8 O4.50 P2 Ru2 S2'
_cod_database_code 7113321

loop_
_symmetry_equiv_pos_as_xyz
'x, y, z'
'-x, y, -z'
'x+1/2, y+1/2, z'
'-x+1/2, y+1/2, -z'

loop_
_atom_site_label
_atom_site_type_symbol
_atom_site_fract_x
_atom_site_fract_y
_atom_site_fract_z
_atom_site_U_iso_or_equiv
_atom_site_adp_type
_atom_site_occupancy
_atom_site_symmetry_multiplicity
_atom_site_calc_flag
_atom_site_refinement_flags
_atom_site_disorder_group
Ru1 Ru 0.621330(9) 0.46627(3) 0.54082(2) 0.02572(10) Uani 1 1 d . .
Ru1A Ru 0.638268(9) 0.53377(3) 0.07955(2) 0.02902(10) Uani 1 1 d . .
S1 S 0.66977(3) 0.44271(10) 0.67906(7) 0.0274(2) Uani 1 1 d . .
P1 P 0.53322(4) -0.01161(13) 0.34624(10) 0.0440(3) Uani 1 1 d . .
P1A P 0.67934(4) -0.00656(13) 0.74988(10) 0.0471(3) Uani 1 1 d . .
S1A S 0.64708(4) 0.38096(13) -0.00704(8) 0.0384(3) Uani 1 1 d . .
F1 F 0.48790(9) 0.0161(4) 0.2963(2) 0.0585(9) Uani 1 1 d . .
F5 F 0.52894(11) 0.0190(4) 0.4338(2) 0.0661(10) Uani 1 1 d . .
F3 F 0.53559(16) -0.0499(6) 0.2588(3) 0.1011(18) Uani 1 1 d . .
F6 F 0.57796(9) -0.0417(4) 0.3981(3) 0.0706(11) Uani 1 1 d . .
O1 O 0.65878(9) 0.5808(3) 0.5118(2) 0.0340(8) Uani 1 1 d . .
N1 N 0.57983(11) 0.3822(4) 0.5710(2) 0.0285(8) Uani 1 1 d . .
C5 C 0.55681(12) 0.4598(5) 0.5932(3) 0.0296(9) Uani 1 1 d . .
N2 N 0.59650(10) 0.6169(4) 0.5721(2) 0.0275(8) Uani 1 1 d . .
C2 C 0.54513(15) 0.2115(5) 0.5946(4) 0.0376(12) Uani 1 1 d . .
H2 H 0.5416 0.1248 0.5946 0.045 Uiso 1 1 calc R .
F1A F 0.71297(12) 0.0662(4) 0.7352(3) 0.0880(15) Uani 1 1 d . .
N3 N 0.58449(10) 0.4818(4) 0.4134(2) 0.0321(9) Uani 1 1 d U .
N4 N 0.63663(12) 0.3100(4) 0.4903(3) 0.0365(10) Uani 1 1 d . .
C6 C 0.56475(13) 0.5919(5) 0.5890(3) 0.0306(10) Uani 1 1 d . .
C4 C 0.52827(14) 0.4147(5) 0.6172(3) 0.0349(11) Uani 1 1 d . .
H4 H 0.5129 0.4701 0.6337 0.042 Uiso 1 1 calc R .
C10 C 0.60590(14) 0.7362(5) 0.5675(3) 0.0330(11) Uani 1 1 d . .
H10 H 0.6278 0.7540 0.5547 0.040 Uiso 1 1 calc R .
F3A F 0.64646(12) -0.0832(6) 0.7643(3) 0.0887(15) Uani 1 1 d . .
F4 F 0.54216(13) 0.1276(4) 0.3362(4) 0.0915(17) Uani 1 1 d . .
F2A F 0.67590(14) -0.0919(5) 0.6735(3) 0.0974(17) Uani 1 1 d . .
F5A F 0.71192(13) -0.0945(6) 0.8138(3) 0.0973(17) Uani 1 1 d . .
N3A N 0.67722(10) 0.4609(4) 0.1948(2) 0.0299(8) Uani 1 1 d . .
N4A N 0.62913(10) 0.6471(4) 0.1675(2) 0.0268(8) Uani 1 1 d . .
O1A O 0.59529(9) 0.4271(3) 0.0926(2) 0.0351(8) Uani 1 1 d . .
N1A N 0.59989(12) 0.6327(4) -0.0215(2) 0.0374(10) Uani 1 1 d . .
N2A N 0.67527(12) 0.6473(4) 0.0533(3) 0.0343(9) Uani 1 1 d . .
C15A C 0.67109(12) 0.5029(4) 0.2642(3) 0.0269(10) Uani 1 1 d . .
O2 O 0.71199(12) 0.6804(5) 0.5252(3) 0.0582(12) Uani 1 1 d . .
C14A C 0.69178(14) 0.4517(5) 0.3465(3) 0.0377(11) Uani 1 1 d . .
H14A H 0.6864 0.4781 0.3940 0.045 Uiso 1 1 calc R .
C1 C 0.57349(15) 0.2602(5) 0.5717(3) 0.0341(11) Uani 1 1 d . .
H1 H 0.5892 0.2055 0.5558 0.041 Uiso 1 1 calc R .
C9 C 0.58530(16) 0.8323(5) 0.5804(4) 0.0440(13) Uani 1 1 d . .
H9 H 0.5929 0.9150 0.5774 0.053 Uiso 1 1 calc R .
C27 C 0.71317(13) 0.4236(5) 0.6605(3) 0.0319(10) Uani 1 1 d . .
C17A C 0.63605(14) 0.6618(5) 0.3136(3) 0.0333(10) Uani 1 1 d . .
H17A H 0.6470 0.6313 0.3707 0.040 Uiso 1 1 calc R .
C30 C 0.64958(15) 0.5991(6) 0.7791(3) 0.0430(12) Uani 1 1 d . .
H30A H 0.6240 0.5752 0.7365 0.064 Uiso 1 1 calc R .
H30B H 0.6486 0.6843 0.7971 0.064 Uiso 1 1 calc R .
H30C H 0.6569 0.5445 0.8290 0.064 Uiso 1 1 calc R .
C16A C 0.64427(13) 0.6057(4) 0.2499(3) 0.0283(9) Uani 1 1 d . .
C5A C 0.61599(17) 0.7211(5) -0.0534(3) 0.0419(12) Uani 1 1 d . .
C18 C 0.6527(2) 0.1129(7) 0.4049(5) 0.069(2) Uani 1 1 d . .
H18 H 0.6587 0.0474 0.3753 0.083 Uiso 1 1 calc R .
C22 C 0.72091(14) 0.4909(5) 0.5991(3) 0.0403(13) Uani 1 1 d . .
C11 C 0.55927(14) 0.5729(5) 0.3783(3) 0.0394(12) Uani 1 1 d U .
H11 H 0.5564 0.6351 0.4147 0.047 Uiso 1 1 calc R .
C21 C 0.69613(14) 0.5924(6) 0.5430(3) 0.0388(12) Uani 1 1 d . .
C13 C 0.54150(18) 0.4912(7) 0.2373(4) 0.0600(18) Uani 1 1 d . .
H13 H 0.5265 0.4939 0.1772 0.072 Uiso 1 1 calc R .
C26 C 0.73824(16) 0.3329(5) 0.7085(4) 0.0456(13) Uani 1 1 d . .
H26 H 0.7327 0.2903 0.7512 0.055 Uiso 1 1 calc R .
C15 C 0.58964(15) 0.3952(5) 0.3601(3) 0.0389(12) Uani 1 1 d . .
C11A C 0.70578(14) 0.3782(5) 0.2087(3) 0.0361(11) Uani 1 1 d . .
H11A H 0.7115 0.3530 0.1614 0.043 Uiso 1 1 calc R .
C14 C 0.5673(2) 0.4001(7) 0.2716(4) 0.0572(17) Uani 1 1 d . .
H14 H 0.5704 0.3382 0.2354 0.069 Uiso 1 1 calc R .
C20A C 0.60562(14) 0.7457(5) 0.1491(3) 0.0340(11) Uani 1 1 d . .
H20A H 0.5950 0.7757 0.0919 0.041 Uiso 1 1 calc R .
C25 C 0.77139(18) 0.3036(7) 0.6950(5) 0.0603(18) Uani 1 1 d . .
H25 H 0.7885 0.2411 0.7281 0.072 Uiso 1 1 calc R .
C28 C 0.67941(13) 0.5887(5) 0.7398(3) 0.0312(10) Uani 1 1 d . .
H28 H 0.6761 0.6591 0.6995 0.037 Uiso 1 1 calc R .
C3 C 0.52192(15) 0.2898(5) 0.6175(4) 0.0390(12) Uani 1 1 d . .
H3 H 0.5020 0.2583 0.6331 0.047 Uiso 1 1 calc R .
C1A C 0.56100(16) 0.6299(6) -0.0486(3) 0.0449(13) Uani 1 1 d . .
H1A H 0.5496 0.5699 -0.0251 0.054 Uiso 1 1 calc R .
C12 C 0.53704(16) 0.5805(6) 0.2904(3) 0.0464(14) Uani 1 1 d . .
H12 H 0.5192 0.6461 0.2674 0.056 Uiso 1 1 calc R .
C16 C 0.61864(15) 0.3001(6) 0.4036(4) 0.0429(13) Uani 1 1 d . .
C18A C 0.61166(15) 0.7633(5) 0.2934(3) 0.0382(12) Uani 1 1 d . .
H18A H 0.6057 0.8033 0.3365 0.046 Uiso 1 1 calc R .
C19A C 0.59623(15) 0.8053(5) 0.2102(3) 0.0374(11) Uani 1 1 d . .
H19A H 0.5793 0.8744 0.1949 0.045 Uiso 1 1 calc R .
C25A C 0.67639(16) 0.0429(6) 0.0954(4) 0.0518(14) Uani 1 1 d . .
H25A H 0.6947 -0.0181 0.0965 0.062 Uiso 1 1 calc R .
C26A C 0.67228(16) 0.1490(5) 0.0479(4) 0.0450(13) Uani 1 1 d . .
H26A H 0.6875 0.1603 0.0152 0.054 Uiso 1 1 calc R .
C10A C 0.71421(15) 0.6460(6) 0.0912(3) 0.0421(12) Uani 1 1 d . .
H10A H 0.7263 0.5901 0.1373 0.051 Uiso 1 1 calc R .
F2 F 0.52314(12) -0.1519(4) 0.3570(4) 0.0831(14) Uani 1 1 d . .
C12A C 0.72703(15) 0.3285(5) 0.2874(4) 0.0417(12) Uani 1 1 d . .
H12A H 0.7468 0.2700 0.2935 0.050 Uiso 1 1 calc R .
C27A C 0.64611(15) 0.2398(5) 0.0475(3) 0.0388(12) Uani 1 1 d . .
C22A C 0.62208(14) 0.2223(5) 0.0921(3) 0.0341(11) Uani 1 1 d . .
C23 C 0.75486(15) 0.4642(7) 0.5872(4) 0.0527(14) Uani 1 1 d . .
H23 H 0.7616 0.5120 0.5483 0.063 Uiso 1 1 calc R .
C2A C 0.53719(19) 0.7101(7) -0.1089(4) 0.0583(17) Uani 1 1 d . .
H2A H 0.5099 0.7071 -0.1253 0.070 Uiso 1 1 calc R .
C21A C 0.59112(15) 0.3110(5) 0.0936(3) 0.0370(12) Uani 1 1 d . .
C13A C 0.71991(16) 0.3628(5) 0.3577(4) 0.0440(13) Uani 1 1 d . .
H13A H 0.7338 0.3268 0.4124 0.053 Uiso 1 1 calc R .
C7A C 0.68057(18) 0.8053(5) -0.0415(3) 0.0452(13) Uani 1 1 d . .
H7A H 0.6683 0.8608 -0.0877 0.054 Uiso 1 1 calc R .
F4A F 0.68371(19) 0.0680(7) 0.8328(5) 0.144(3) Uani 1 1 d . .
C9A C 0.73762(18) 0.7213(6) 0.0667(4) 0.0508(14) Uani 1 1 d . .
H9A H 0.7650 0.7178 0.0960 0.061 Uiso 1 1 calc R .
C29 C 0.72087(15) 0.5903(5) 0.8092(3) 0.0416(12) Uani 1 1 d . .
H29A H 0.7244 0.5205 0.8482 0.062 Uiso 1 1 calc R .
H29B H 0.7252 0.6675 0.8416 0.062 Uiso 1 1 calc R .
H29C H 0.7394 0.5840 0.7820 0.062 Uiso 1 1 calc R .
C20 C 0.66042(16) 0.2178(6) 0.5333(4) 0.0472(14) Uani 1 1 d . .
H20 H 0.6715 0.2212 0.5942 0.057 Uiso 1 1 calc R .
C6A C 0.65839(17) 0.7274(5) -0.0143(3) 0.0374(11) Uani 1 1 d . .
C8 C 0.55339(16) 0.8069(5) 0.5979(4) 0.0479(14) Uani 1 1 d . .
H8 H 0.5385 0.8723 0.6066 0.057 Uiso 1 1 calc R .
C23A C 0.62585(17) 0.1134(6) 0.1366(4) 0.0469(13) Uani 1 1 d . .
H23A H 0.6090 0.0978 0.1649 0.056 Uiso 1 1 calc R .
F6A F 0.64728(15) 0.0775(6) 0.6878(5) 0.130(3) Uani 1 1 d . .
C7 C 0.54291(15) 0.6858(5) 0.6028(4) 0.0404(12) Uani 1 1 d . .
H7 H 0.5210 0.6673 0.6154 0.049 Uiso 1 1 calc R .
C24 C 0.77899(18) 0.3671(8) 0.6325(5) 0.066(2) Uani 1 1 d . .
H24 H 0.8007 0.3446 0.6202 0.079 Uiso 1 1 calc R .
C17 C 0.62683(19) 0.2034(7) 0.3597(4) 0.0587(17) Uani 1 1 d . .
H17 H 0.6147 0.1997 0.2988 0.070 Uiso 1 1 calc R .
C8A C 0.72074(18) 0.8017(6) -0.0007(4) 0.0488(14) Uani 1 1 d . .
H8A H 0.7363 0.8538 -0.0190 0.059 Uiso 1 1 calc R .
C4A C 0.5932(2) 0.8019(7) -0.1167(4) 0.0574(16) Uani 1 1 d . .
H4A H 0.6049 0.8611 -0.1401 0.069 Uiso 1 1 calc R .
C3A C 0.5533(2) 0.7956(7) -0.1455(4) 0.0655(19) Uani 1 1 d . .
H3A H 0.5372 0.8489 -0.1896 0.079 Uiso 1 1 calc R .
C19 C 0.66971(18) 0.1180(7) 0.4937(5) 0.0609(18) Uani 1 1 d . .
H19 H 0.6871 0.0557 0.5263 0.073 Uiso 1 1 calc R .
O2A O 0.56189(11) 0.2624(4) 0.0979(3) 0.0463(9) Uani 1 1 d . .
C24A C 0.65348(17) 0.0264(6) 0.1412(4) 0.0529(14) Uani 1 1 d . .
H24A H 0.6567 -0.0448 0.1759 0.063 Uiso 1 1 calc R .
C28A C 0.60694(18) 0.3615(7) -0.1143(4) 0.0511(15) Uani 1 1 d . .
H28A H 0.6022 0.4439 -0.1429 0.061 Uiso 1 1 calc R .
C29A C 0.5689(2) 0.3199(7) -0.1116(4) 0.0622(18) Uani 1 1 d . .
H29D H 0.5719 0.2364 -0.0879 0.093 Uiso 1 1 calc R .
H29E H 0.5487 0.3202 -0.1698 0.093 Uiso 1 1 calc R .
H29F H 0.5617 0.3762 -0.0753 0.093 Uiso 1 1 calc R .
C30A C 0.6203(2) 0.2760(8) -0.1681(4) 0.0667(19) Uani 1 1 d . .
H30D H 0.6441 0.3089 -0.1710 0.100 Uiso 1 1 calc R .
H30E H 0.6000 0.2701 -0.2261 0.100 Uiso 1 1 calc R .
H30F H 0.6255 0.1941 -0.1417 0.100 Uiso 1 1 calc R .
O3 O 0.5000 0.4357(7) 0.0000 0.0627(18) Uani 1 2 d S .
H3B H 0.5161(19) 0.396(6) 0.032(4) 0.043(17) Uiso 1 1 d . .
C31A C 0.5000 1.097(8) 0.0000 0.292(4) Uani 0.50 2 d SPU 1
C31 C 0.5000 0.868(9) 0.0000 0.292(4) Uani 0.50 2 d SP 2
Cl1 Cl 0.4642(3) 0.9788(8) 0.0092(5) 0.292(4) Uani 1 1 d U .

loop_
_atom_site_aniso_label
_atom_site_aniso_U_11
_atom_site_aniso_U_22
_atom_site_aniso_U_33
_atom_site_aniso_U_23
_atom_site_aniso_U_13
_atom_site_aniso_U_12
Ru1 0.02213(16) 0.03292(18) 0.02659(17) -0.00519(14) 0.01441(13) -0.00467(14)
Ru1A 0.02687(17) 0.0379(2) 0.02392(17) -0.00171(15) 0.01185(13) 0.00091(15)
S1 0.0257(5) 0.0311(6) 0.0291(5) -0.0010(4) 0.0149(4) 0.0003(4)
P1 0.0357(7) 0.0379(8) 0.0619(8) -0.0091(6) 0.0231(6) 0.0044(5)
P1A 0.0383(7) 0.0437(8) 0.0552(8) 0.0018(6) 0.0141(6) -0.0032(6)
S1A 0.0403(7) 0.0471(7) 0.0343(6) -0.0063(5) 0.0216(5) 0.0018(6)
F1 0.0422(17) 0.064(2) 0.065(2) -0.0138(18) 0.0165(15) 0.0099(16)
F5 0.062(2) 0.076(2) 0.060(2) -0.011(2) 0.0238(17) 0.022(2)
F3 0.109(4) 0.129(5) 0.087(3) 0.003(3) 0.061(3) 0.055(4)
F6 0.0358(17) 0.065(2) 0.107(3) -0.013(2) 0.0236(18) 0.0068(18)
O1 0.0269(16) 0.047(2) 0.0313(16) -0.0022(14) 0.0149(14) -0.0101(14)
N1 0.0274(19) 0.030(2) 0.0288(19) -0.0086(16) 0.0121(16) -0.0022(16)
C5 0.026(2) 0.037(2) 0.026(2) -0.003(2) 0.0110(17) 0.002(2)
N2 0.0238(18) 0.031(2) 0.0259(19) 0.0033(16) 0.0075(15) -0.0005(16)
C2 0.036(3) 0.036(3) 0.045(3) -0.002(2) 0.021(2) -0.015(2)
F1A 0.065(2) 0.073(3) 0.112(3) 0.025(2) 0.020(2) -0.033(2)
N3 0.0196(17) 0.049(2) 0.032(2) -0.0040(18) 0.0146(15) -0.0066(17)
N4 0.028(2) 0.045(2) 0.046(2) -0.007(2) 0.0238(19) -0.0056(19)
C6 0.026(2) 0.042(3) 0.024(2) -0.0007(19) 0.0102(18) -0.005(2)
C4 0.027(2) 0.046(3) 0.040(3) 0.003(2) 0.021(2) -0.001(2)
C10 0.029(2) 0.036(3) 0.033(2) 0.000(2) 0.011(2) -0.005(2)
F3A 0.053(2) 0.146(5) 0.068(3) 0.022(3) 0.0245(19) -0.022(3)
F4 0.064(3) 0.053(2) 0.187(5) 0.021(3) 0.081(3) 0.002(2)
F2A 0.086(3) 0.120(4) 0.099(3) -0.056(3) 0.051(3) -0.051(3)
F5A 0.061(2) 0.142(5) 0.096(3) 0.057(3) 0.039(2) 0.031(3)
N3A 0.0247(17) 0.037(2) 0.0315(19) -0.0068(19) 0.0147(15) -0.0027(18)
N4A 0.0234(17) 0.034(2) 0.0239(18) 0.0020(15) 0.0102(15) -0.0047(15)
O1A 0.0300(17) 0.040(2) 0.0339(18) -0.0057(14) 0.0118(14) 0.0002(14)
N1A 0.036(2) 0.051(3) 0.0225(19) -0.0059(18) 0.0085(17) -0.0029(19)
N2A 0.034(2) 0.043(2) 0.029(2) -0.0061(18) 0.0168(18) 0.0013(18)
C15A 0.022(2) 0.034(3) 0.028(2) -0.0043(17) 0.0142(17) -0.0057(17)
O2 0.045(2) 0.082(3) 0.048(2) 0.004(2) 0.0194(19) -0.031(2)
C14A 0.041(3) 0.045(3) 0.028(2) 0.007(2) 0.014(2) 0.006(2)
C1 0.034(3) 0.031(2) 0.040(3) -0.007(2) 0.017(2) -0.001(2)
C9 0.036(3) 0.032(3) 0.058(3) 0.001(2) 0.012(2) 0.004(2)
C27 0.021(2) 0.041(3) 0.035(2) -0.008(2) 0.0117(19) 0.0049(18)
C17A 0.035(2) 0.039(3) 0.034(3) 0.000(2) 0.022(2) -0.006(2)
C30 0.041(3) 0.058(3) 0.035(3) -0.005(2) 0.020(2) 0.009(3)
C16A 0.027(2) 0.032(2) 0.032(2) -0.005(2) 0.0175(19) -0.0050(19)
C5A 0.056(3) 0.045(3) 0.025(2) -0.003(2) 0.017(2) -0.001(3)
C18 0.055(4) 0.071(4) 0.094(5) -0.046(4) 0.043(4) -0.006(4)
C22 0.028(2) 0.062(4) 0.036(3) -0.015(2) 0.017(2) -0.007(2)
C11 0.034(3) 0.057(3) 0.030(2) -0.005(2) 0.016(2) -0.011(2)
C21 0.033(3) 0.063(3) 0.025(2) -0.004(2) 0.016(2) -0.011(2)
C13 0.055(3) 0.090(5) 0.028(3) -0.003(3) 0.009(2) -0.022(3)
C26 0.038(3) 0.046(3) 0.055(3) -0.008(3) 0.020(3) 0.003(2)
C15 0.036(3) 0.057(3) 0.034(3) -0.011(2) 0.025(2) -0.019(2)
C11A 0.028(2) 0.044(3) 0.039(3) -0.006(2) 0.017(2) -0.001(2)
C14 0.062(4) 0.078(4) 0.030(3) -0.022(3) 0.017(3) -0.019(4)
C20A 0.032(2) 0.036(3) 0.037(3) 0.006(2) 0.017(2) 0.005(2)
C25 0.035(3) 0.060(4) 0.084(5) -0.017(4) 0.022(3) 0.009(3)
C28 0.028(2) 0.035(2) 0.031(2) -0.0025(19) 0.0123(19) 0.0032(19)
C3 0.032(3) 0.043(3) 0.048(3) 0.001(2) 0.023(2) -0.009(2)
C1A 0.043(3) 0.055(3) 0.032(3) -0.006(2) 0.010(2) 0.003(3)
C12 0.042(3) 0.065(4) 0.029(3) 0.004(2) 0.011(2) -0.012(3)
C16 0.035(3) 0.060(4) 0.042(3) -0.016(3) 0.025(2) -0.014(3)
C18A 0.042(3) 0.042(3) 0.040(3) -0.008(2) 0.027(2) 0.000(2)
C19A 0.037(3) 0.036(3) 0.045(3) 0.005(2) 0.022(2) 0.007(2)
C25A 0.040(3) 0.041(3) 0.070(4) -0.014(3) 0.017(3) 0.003(3)
C26A 0.040(3) 0.046(3) 0.050(3) -0.016(3) 0.018(3) -0.003(2)
C10A 0.036(3) 0.058(3) 0.036(3) 0.000(2) 0.018(2) -0.006(2)
F2 0.065(3) 0.0381(19) 0.138(4) -0.008(2) 0.033(3) -0.0009(18)
C12A 0.030(3) 0.046(3) 0.044(3) 0.000(2) 0.010(2) 0.006(2)
C27A 0.036(3) 0.044(3) 0.040(3) -0.012(2) 0.019(2) -0.001(2)
C22A 0.030(2) 0.036(3) 0.033(2) -0.011(2) 0.008(2) -0.005(2)
C23 0.029(2) 0.082(4) 0.054(3) -0.011(3) 0.023(2) -0.006(3)
C2A 0.047(3) 0.077(4) 0.037(3) 0.004(3) 0.002(3) 0.012(3)
C21A 0.034(3) 0.050(3) 0.028(2) -0.005(2) 0.013(2) -0.001(2)
C13A 0.046(3) 0.042(3) 0.039(3) 0.004(2) 0.012(2) 0.010(2)
C7A 0.069(4) 0.042(3) 0.031(3) -0.002(2) 0.026(3) -0.010(3)
F4A 0.111(4) 0.157(7) 0.170(6) -0.102(5) 0.062(4) -0.013(4)
C9A 0.049(3) 0.061(4) 0.045(3) -0.004(3) 0.022(3) -0.006(3)
C29 0.035(3) 0.050(3) 0.035(3) -0.009(2) 0.008(2) -0.002(2)
C20 0.032(3) 0.052(3) 0.060(4) -0.016(3) 0.022(3) -0.001(2)
C6A 0.054(3) 0.035(3) 0.028(2) -0.006(2) 0.021(2) -0.001(2)
C8 0.037(3) 0.036(3) 0.066(4) -0.005(3) 0.017(3) 0.004(2)
C23A 0.049(3) 0.046(3) 0.046(3) -0.008(3) 0.019(3) -0.009(3)
F6A 0.076(3) 0.121(5) 0.180(6) 0.097(5) 0.034(4) 0.034(3)
C7 0.034(3) 0.038(3) 0.059(3) -0.003(3) 0.029(3) 0.004(2)
C24 0.035(3) 0.088(5) 0.083(5) -0.020(4) 0.033(3) -0.002(3)
C17 0.054(4) 0.073(4) 0.059(4) -0.035(3) 0.034(3) -0.014(3)
C8A 0.058(4) 0.052(3) 0.046(3) -0.008(3) 0.031(3) -0.018(3)
C4A 0.064(4) 0.061(4) 0.040(3) 0.015(3) 0.013(3) 0.002(3)
C3A 0.061(4) 0.075(5) 0.045(3) 0.015(3) 0.004(3) 0.016(4)
C19 0.041(3) 0.066(4) 0.079(5) -0.030(4) 0.028(3) 0.002(3)
O2A 0.036(2) 0.055(2) 0.054(2) -0.0079(19) 0.0240(18) -0.0105(18)
C24A 0.055(3) 0.037(3) 0.059(3) -0.002(3) 0.015(3) -0.002(3)
C28A 0.053(3) 0.065(4) 0.035(3) -0.013(3) 0.017(3) 0.001(3)
C29A 0.059(4) 0.085(5) 0.037(3) -0.017(3) 0.012(3) -0.007(4)
C30A 0.081(5) 0.076(5) 0.045(3) -0.015(3) 0.028(3) 0.011(4)
O3 0.032(3) 0.073(5) 0.080(5) 0.000 0.018(3) 0.000
C31A 0.299(7) 0.221(6) 0.264(6) 0.000 0.015(5) 0.000
C31 0.299(7) 0.221(6) 0.264(6) 0.000 0.015(5) 0.000
Cl1 0.299(7) 0.221(6) 0.264(6) 0.000 0.015(5) 0.000

loop_
_atom_type_symbol
_atom_type_description
_atom_type_scat_dispersion_real
_atom_type_scat_dispersion_imag
_atom_type_scat_source
C C 0.0181 0.0091 'International Tables Vol C Tables 4.2.6.8 and 6.1.1.4'
H H 0.0000 0.0000 'International Tables Vol C Tables 4.2.6.8 and 6.1.1.4'
N N 0.0311 0.0180 'International Tables Vol C Tables 4.2.6.8 and 6.1.1.4'
O O 0.0492 0.0322 'International Tables Vol C Tables 4.2.6.8 and 6.1.1.4'
F F 0.0727 0.0534 'International Tables Vol C Tables 4.2.6.8 and 6.1.1.4'
P P 0.2955 0.4335 'International Tables Vol C Tables 4.2.6.8 and 6.1.1.4'
S S 0.3331 0.5567 'International Tables Vol C Tables 4.2.6.8 and 6.1.1.4'
Ru Ru 0.0552 3.2960 'International Tables Vol C Tables 4.2.6.8 and 6.1.1.4'
Cl Cl 0.3639 0.7018 'International Tables Vol C Tables 4.2.6.8 and 6.1.1.4'

loop_
_geom_angle_atom_site_label_1
_geom_angle_atom_site_label_2
_geom_angle_atom_site_label_3
_geom_angle
_geom_angle_site_symmetry_1
N1 Ru1 N2 79.64(15) .
N1 Ru1 N3 92.22(15) .
N2 Ru1 N3 91.25(15) .
N1 Ru1 O1 169.83(15) .
N2 Ru1 O1 90.31(14) .
N3 Ru1 O1 86.43(14) .
N1 Ru1 N4 95.90(16) .
N2 Ru1 N4 169.43(16) .
N3 Ru1 N4 79.29(18) .
O1 Ru1 N4 93.76(15) .
N1 Ru1 S1 93.80(11) .
N2 Ru1 S1 94.55(10) .
N3 Ru1 S1 172.29(10) .
O1 Ru1 S1 88.47(10) .
N4 Ru1 S1 95.30(13) .
N2A Ru1A N1A 79.29(17) .
N2A Ru1A N4A 97.00(15) .
N1A Ru1A N4A 91.69(16) .
N2A Ru1A O1A 172.86(15) .
N1A Ru1A O1A 93.63(16) .
N4A Ru1A O1A 83.99(14) .
N2A Ru1A N3A 98.63(16) .
N1A Ru1A N3A 169.83(17) .
N4A Ru1A N3A 78.63(15) .
O1A Ru1A N3A 88.50(14) .
N2A Ru1A S1A 90.70(12) .
N1A Ru1A S1A 94.24(12) .
N4A Ru1A S1A 171.05(11) .
O1A Ru1A S1A 88.94(10) .
N3A Ru1A S1A 95.75(12) .
C27 S1 C28 102.0(2) .
C27 S1 Ru1 103.60(16) .
C28 S1 Ru1 111.58(15) .
F4 P1 F3 93.2(3) .
F4 P1 F6 91.9(2) .
F3 P1 F6 91.4(3) .
F4 P1 F5 90.4(3) .
F3 P1 F5 176.1(3) .
F6 P1 F5 90.1(2) .
F4 P1 F2 178.4(2) .
F3 P1 F2 87.8(3) .
F6 P1 F2 89.3(2) .
F5 P1 F2 88.6(3) .
F4 P1 F1 89.4(2) .
F3 P1 F1 89.8(2) .
F6 P1 F1 178.2(3) .
F5 P1 F1 88.59(19) .
F2 P1 F1 89.4(2) .
F6A P1A F2A 89.9(4) .
F6A P1A F4A 94.8(4) .
F2A P1A F4A 174.4(4) .
F6A P1A F3A 88.4(3) .
F2A P1A F3A 90.3(3) .
F4A P1A F3A 86.7(3) .
F6A P1A F5A 179.2(3) .
F2A P1A F5A 90.0(3) .
F4A P1A F5A 85.3(4) .
F3A P1A F5A 90.9(3) .
F6A P1A F1A 93.0(3) .
F2A P1A F1A 88.4(3) .
F4A P1A F1A 94.5(4) .
F3A P1A F1A 178.1(3) .
F5A P1A F1A 87.8(3) .
C27A S1A C28A 103.5(3) .
C27A S1A Ru1A 104.16(17) .
C28A S1A Ru1A 115.9(2) .
C21 O1 Ru1 133.4(3) .
C1 N1 C5 118.1(4) .
C1 N1 Ru1 126.7(3) .
C5 N1 Ru1 115.1(3) .
N1 C5 C4 121.0(5) .
N1 C5 C6 115.2(4) .
C4 C5 C6 123.8(4) .
C10 N2 C6 118.3(4) .
C10 N2 Ru1 126.2(3) .
C6 N2 Ru1 115.0(3) .
C1 C2 C3 119.3(5) .
C11 N3 C15 118.3(4) .
C11 N3 Ru1 126.3(3) .
C15 N3 Ru1 115.2(3) .
C20 N4 C16 117.8(5) .
C20 N4 Ru1 127.8(4) .
C16 N4 Ru1 114.3(4) .
N2 C6 C7 121.1(5) .
N2 C6 C5 114.6(4) .
C7 C6 C5 124.3(4) .
C3 C4 C5 120.5(5) .
N2 C10 C9 122.9(5) .
C11A N3A C15A 117.8(4) .
C11A N3A Ru1A 129.3(3) .
C15A N3A Ru1A 112.8(3) .
C20A N4A C16A 118.0(4) .
C20A N4A Ru1A 126.1(3) .
C16A N4A Ru1A 115.1(3) .
C21A O1A Ru1A 131.5(3) .
C1A N1A C5A 118.3(5) .
C1A N1A Ru1A 125.5(4) .
C5A N1A Ru1A 115.3(3) .
C10A N2A C6A 117.4(5) .
C10A N2A Ru1A 126.6(4) .
C6A N2A Ru1A 115.9(3) .
N3A C15A C14A 120.4(4) .
N3A C15A C16A 117.0(4) .
C14A C15A C16A 122.5(4) .
C13A C14A C15A 119.9(5) .
N1 C1 C2 122.7(5) .
C10 C9 C8 118.7(5) .
C26 C27 C22 121.2(5) .
C26 C27 S1 115.6(4) .
C22 C27 S1 123.1(4) .
C16A C17A C18A 119.3(5) .
N4A C16A C17A 121.9(4) .
N4A C16A C15A 113.8(4) .
C17A C16A C15A 124.2(4) .
N1A C5A C4A 121.3(6) .
N1A C5A C6A 115.4(5) .
C4A C5A C6A 123.2(6) .
C17 C18 C19 119.8(6) .
C27 C22 C23 118.2(5) .
C27 C22 C21 126.4(4) .
C23 C22 C21 115.4(5) .
N3 C11 C12 122.7(5) .
O2 C21 O1 121.9(5) .
O2 C21 C22 119.0(5) .
O1 C21 C22 119.0(5) .
C14 C13 C12 119.2(5) .
C27 C26 C25 120.7(6) .
N3 C15 C14 120.0(6) .
N3 C15 C16 114.8(4) .
C14 C15 C16 125.1(5) .
N3A C11A C12A 123.4(5) .
C13 C14 C15 121.0(6) .
N4A C20A C19A 122.6(5) .
C24 C25 C26 118.8(7) .
C30 C28 C29 111.3(4) .
C30 C28 S1 107.1(4) .
C29 C28 S1 110.6(3) .
C4 C3 C2 118.4(5) .
N1A C1A C2A 122.6(6) .
C13 C12 C11 118.8(6) .
N4 C16 C17 121.4(6) .
N4 C16 C15 116.1(5) .
C17 C16 C15 122.5(5) .
C19A C18A C17A 119.0(5) .
C18A C19A C20A 119.2(5) .
C26A C25A C24A 119.1(6) .
C25A C26A C27A 120.7(5) .
N2A C10A C9A 123.5(6) .
C11A C12A C13A 120.2(5) .
C26A C27A C22A 120.5(5) .
C26A C27A S1A 116.6(4) .
C22A C27A S1A 122.9(4) .
C23A C22A C27A 117.6(5) .
C23A C22A C21A 116.5(5) .
C27A C22A C21A 125.8(5) .
C22 C23 C24 120.3(6) .
C1A C2A C3A 119.3(6) .
O2A C21A O1A 122.5(5) .
O2A C21A C22A 115.5(5) .
O1A C21A C22A 121.9(5) .
C12A C13A C14A 118.0(5) .
C6A C7A C8A 119.6(5) .
C8A C9A C10A 119.2(6) .
N4 C20 C19 123.8(6) .
N2A C6A C7A 121.5(5) .
N2A C6A C5A 114.0(5) .
C7A C6A C5A 124.4(5) .
C9 C8 C7 119.8(5) .
C22A C23A C24A 121.8(6) .
C8 C7 C6 119.1(5) .
C25 C24 C23 120.5(6) .
C18 C17 C16 119.6(6) .
C9A C8A C7A 118.9(5) .
C3A C4A C5A 119.5(6) .
C4A C3A C2A 118.8(6) .
C18 C19 C20 117.4(7) .
C23A C24A C25A 120.1(6) .
C29A C28A C30A 112.1(6) .
C29A C28A S1A 114.3(4) .
C30A C28A S1A 109.0(5) .
Cl1 C31A Cl1 95(4) 2_655
Cl1 C31 Cl1 99(4) 2_655
C31 Cl1 C31A 83(3) .

loop_
_geom_bond_atom_site_label_1
_geom_bond_atom_site_label_2
_geom_bond_distance
_geom_bond_site_symmetry_2
Ru1 N1 2.040(4) .
Ru1 N2 2.054(4) .
Ru1 N3 2.061(4) .
Ru1 O1 2.078(3) .
Ru1 N4 2.082(4) .
Ru1 S1 2.3446(11) .
Ru1A N2A 2.036(4) .
Ru1A N1A 2.052(4) .
Ru1A N4A 2.066(4) .
Ru1A O1A 2.069(3) .
Ru1A N3A 2.079(4) .
Ru1A S1A 2.3260(13) .
S1 C27 1.791(4) .
S1 C28 1.847(5) .
P1 F4 1.572(4) .
P1 F3 1.579(5) .
P1 F6 1.591(4) .
P1 F5 1.592(4) .
P1 F2 1.597(4) .
P1 F1 1.601(3) .
P1A F6A 1.545(5) .
P1A F2A 1.557(5) .
P1A F4A 1.576(6) .
P1A F3A 1.587(4) .
P1A F5A 1.591(5) .
P1A F1A 1.592(4) .
S1A C27A 1.799(6) .
S1A C28A 1.859(6) .
O1 C21 1.294(6) .
N1 C1 1.346(7) .
N1 C5 1.363(6) .
C5 C4 1.380(7) .
C5 C6 1.472(7) .
N2 C10 1.353(7) .
N2 C6 1.360(6) .
C2 C1 1.376(7) .
C2 C3 1.380(8) .
N3 C11 1.335(7) .
N3 C15 1.371(7) .
N4 C20 1.348(8) .
N4 C16 1.358(7) .
C6 C7 1.386(7) .
C4 C3 1.377(8) .
C10 C9 1.368(8) .
N3A C11A 1.346(7) .
N3A C15A 1.365(6) .
N4A C20A 1.344(6) .
N4A C16A 1.361(6) .
O1A C21A 1.270(7) .
N1A C1A 1.347(7) .
N1A C5A 1.357(7) .
N2A C10A 1.344(7) .
N2A C6A 1.377(7) .
C15A C14A 1.416(7) .
C15A C16A 1.457(7) .
O2 C21 1.226(7) .
C14A C13A 1.387(8) .
C9 C8 1.372(9) .
C27 C26 1.383(8) .
C27 C22 1.394(8) .
C17A C16A 1.380(7) .
C17A C18A 1.386(8) .
C30 C28 1.519(7) .
C5A C4A 1.388(8) .
C5A C6A 1.464(8) .
C18 C17 1.380(11) .
C18 C19 1.386(11) .
C22 C23 1.399(7) .
C22 C21 1.511(8) .
C11 C12 1.394(8) .
C13 C14 1.344(10) .
C13 C12 1.378(9) .
C26 C25 1.390(8) .
C15 C14 1.401(8) .
C15 C16 1.470(9) .
C11A C12A 1.366(8) .
C20A C19A 1.382(7) .
C25 C24 1.388(11) .
C28 C29 1.535(7) .
C1A C2A 1.371(9) .
C16 C17 1.392(8) .
C18A C19A 1.375(8) .
C25A C26A 1.379(9) .
C25A C24A 1.383(9) .
C26A C27A 1.390(8) .
C10A C9A 1.381(8) .
C12A C13A 1.375(8) .
C27A C22A 1.402(8) .
C22A C23A 1.380(8) .
C22A C21A 1.518(7) .
C23 C24 1.404(11) .
C2A C3A 1.384(11) .
C21A O2A 1.246(6) .
C7A C6A 1.389(8) .
C7A C8A 1.389(9) .
C9A C8A 1.377(9) .
C20 C19 1.391(9) .
C8 C7 1.384(8) .
C23A C24A 1.383(9) .
C4A C3A 1.381(10) .
C28A C29A 1.515(9) .
C28A C30A 1.520(9) .
C31A Cl1 1.91(6) 2_655
C31A Cl1 1.91(6) .
C31 Cl1 1.85(6) 2_655
C31 Cl1 1.85(6) .
